data_9001403
loop_
_publ_author_name
'Fleet, M. E.'

_publ_section_title
;
 Tetrahedral-site occupancies in reedmergnerite and synthetic boron albite
 (NaBSi3O8)
 sample high boron albite Gb87
;
_journal_name_full 'American Mineralogist'
_journal_page_first 76
_journal_page_last 84
_journal_volume 77
_journal_year 1992
_chemical_formula_sum 'B Na O8 Si3'
_chemical_name_mineral Reedmergnerite-high
_space_group_IT_number 2
_symmetry_space_group_name_Hall '-P 1 (1/2*x+1/2*y,1/2*x-1/2*y,-z)'
_symmetry_space_group_name_H-M 'C -1'
_cell_angle_alpha 93.54
_cell_angle_beta 116.13
_cell_angle_gamma 90.60
_cell_formula_units_Z 4
_cell_length_a 7.910
_cell_length_b 12.336
_cell_length_c 6.820
_cell_volume 595.799
_database_code_amcsd 0001441
_exptl_crystal_density_diffrn 2.743
_cod_original_formula_sum 'Na (B Si3) O8'
_cod_database_code 9001403

loop_
_space_group_symop_operation_xyz
x,y,z
1/2+x,1/2+y,z
-x,-y,-z
1/2-x,1/2-y,-z

loop_
_atom_site_aniso_label
_atom_site_aniso_U_11
_atom_site_aniso_U_22
_atom_site_aniso_U_33
_atom_site_aniso_U_12
_atom_site_aniso_U_13
_atom_site_aniso_U_23
Na 0.02761 0.13577 0.07764 0.00443 0.00785 -0.07194
B1o 0.01216 0.00950 0.00747 0.00038 0.00405 0.00063
Si1o 0.01216 0.00950 0.00747 0.00038 0.00405 0.00063
B1m 0.01115 0.00950 0.01064 0.00177 0.00456 0.00241
Si1m 0.01115 0.00950 0.01064 0.00177 0.00456 0.00241
B2o 0.00975 0.00938 0.00899 -0.00013 0.00228 -0.00025
Si2o 0.00975 0.00938 0.00899 -0.00013 0.00228 -0.00025
B2m 0.00798 0.01203 0.00886 0.00291 0.00393 0.00241
Si2m 0.00798 0.01203 0.00886 0.00291 0.00393 0.00241
Oa1 0.02748 0.01608 0.01469 0.00126 0.01077 0.00139
Oa2 0.01279 0.01533 0.01583 0.00139 0.00431 0.00266
Obo 0.02394 0.02077 0.02305 -0.00646 0.01140 -0.00266
Obm 0.01748 0.02292 0.02647 0.00418 0.01115 0.00101
Oco 0.01609 0.01963 0.02014 0.00317 0.00924 0.00329
Ocm 0.01672 0.01330 0.01824 0.00203 0.00380 0.00013
Odo 0.01925 0.01773 0.01482 0.00317 0.00532 0.00190
Odm 0.01913 0.01672 0.01836 -0.00088 0.00469 -0.00013

loop_
_atom_site_label
_atom_site_fract_x
_atom_site_fract_y
_atom_site_fract_z
_atom_site_occupancy
_atom_site_type_symbol
_atom_site_attached_hydrogens
Na 0.28230 0.00750 0.13560 1.00000 Na 0
B1o 0.00930 0.16810 0.22030 0.28900 B 0
Si1o 0.00930 0.16810 0.22030 0.71100 Si 0
B1m 0.00930 0.81000 0.23050 0.05800 B 0
Si1m 0.00930 0.81000 0.23050 0.94200 Si 0
B2o 0.69950 0.10560 0.32190 0.38400 B 0
Si2o 0.69950 0.10560 0.32190 0.61600 Si 0
B2m 0.69100 0.87580 0.35560 0.26900 B 0
Si2m 0.69100 0.87580 0.35560 0.73100 Si 0
Oa1 0.00480 0.13900 0.98760 1.00000 O 0
Oa2 0.60500 0.98900 0.27830 1.00000 O 0
Obo 0.82640 0.11080 0.20420 1.00000 O 0
Obm 0.81970 0.83920 0.24520 1.00000 O 0
Oco 0.01890 0.29220 0.28100 1.00000 O 0
Ocm 0.02940 0.68100 0.22150 1.00000 O 0
Odo 0.19210 0.11340 0.38660 1.00000 O 0
Odm 0.18950 0.86810 0.42810 1.00000 O 0

loop_
_cod_changelog_entry_id
_cod_changelog_entry_author
_cod_changelog_entry_date
_cod_changelog_entry_text
1
;cod-tools version 3.8.0
Id: cif_guess_AMCSD_atom_types 9581 2023-05-17 12:35:41Z saulius
;
2023-05-18T11:36:43+03:00
;Derived atom types and hydrogen counts
from atom names that follow the AMCSD naming convention
(Wat == water, O-H == hydroxyl).
;

loop_
_cod_related_entry_id
_cod_related_entry_database
_cod_related_entry_code
1 AMCSD 0001441
